data_4127046
loop_
_publ_author_name
'Li, Yang'
'Li, Jianfeng'
'Zhang, Jianying'
'Song, Haibin'
'Cui, Chunming'

_publ_section_title
;
 Isolation of R6Si6 Dianion, a Bridged Tricyclic Isomer of Dianionic
 Hexasilabenzene.
;
_journal_name_full 'Journal of the American Chemical Society'
_journal_paper_doi 10.1021/jacs.7b12163
_journal_year 2018
_chemical_formula_sum 'C54 H68 Si6'
_chemical_formula_weight 885.62
_space_group_crystal_system triclinic
_space_group_IT_number 2
_space_group_name_Hall '-P 1'
_space_group_name_H-M_alt 'P -1'
_symmetry_space_group_name_Hall '-P 1'
_symmetry_space_group_name_H-M 'P -1'
_atom_sites_solution_hydrogens geom
_atom_sites_solution_primary direct
_atom_sites_solution_secondary difmap
_audit_creation_method SHELXL-2014/7
_cell_angle_alpha 93.629(4)
_cell_angle_beta 91.851(4)
_cell_angle_gamma 116.420(7)
_cell_formula_units_Z 2
_cell_length_a 12.508(4)
_cell_length_b 13.417(4)
_cell_length_c 16.765(4)
_cell_measurement_reflns_used 2754
_cell_measurement_temperature 113(2)
_cell_measurement_theta_max 27.4
_cell_measurement_theta_min 3.0
_cell_volume 2508.8(13)
_computing_cell_refinement 'CrystalClear-SM Expert 2.0 r2'
_computing_data_collection 'CrystalClear-SM Expert 2.0 r2 (Rigaku, 2009)'
_computing_data_reduction 'CrystalClear-SM Expert 2.0 r2'
_computing_molecular_graphics 'Bruker SHELXTL'
_computing_publication_material 'Bruker SHELXTL'
_computing_structure_refinement 'SHELXL-97 (Sheldrick, 1997)'
_computing_structure_solution 'SHELXS-97 (Sheldrick, 1990)'
_diffrn_ambient_temperature 113(2)
_diffrn_detector_area_resol_mean 5.8140
_diffrn_measured_fraction_theta_full 0.990
_diffrn_measured_fraction_theta_max 0.978
_diffrn_measurement_device_type 'Rigaku Saturn 724CCD camera'
_diffrn_measurement_method \w
_diffrn_radiation_monochromator Multilayer
_diffrn_radiation_source 'Rotating Anode'
_diffrn_radiation_type MoK\a
_diffrn_radiation_wavelength 0.71073
_diffrn_reflns_av_R_equivalents 0.0757
_diffrn_reflns_av_unetI/netI 0.1097
_diffrn_reflns_Laue_measured_fraction_full 0.990
_diffrn_reflns_Laue_measured_fraction_max 0.978
_diffrn_reflns_limit_h_max 16
_diffrn_reflns_limit_h_min -16
_diffrn_reflns_limit_k_max 17
_diffrn_reflns_limit_k_min -17
_diffrn_reflns_limit_l_max 21
_diffrn_reflns_limit_l_min -19
_diffrn_reflns_number 32008
_diffrn_reflns_point_group_measured_fraction_full 0.990
_diffrn_reflns_point_group_measured_fraction_max 0.978
_diffrn_reflns_theta_full 25.242
_diffrn_reflns_theta_max 27.543
_diffrn_reflns_theta_min 3.046
_exptl_absorpt_coefficient_mu 0.201
_exptl_absorpt_correction_T_max 1.000
_exptl_absorpt_correction_T_min 0.881
_exptl_absorpt_correction_type multi-scan
_exptl_absorpt_process_details crystalclear
_exptl_crystal_colour yellow
_exptl_crystal_density_diffrn 1.172
_exptl_crystal_description prism
_exptl_crystal_F_000 952
_exptl_crystal_size_max 0.220
_exptl_crystal_size_mid 0.200
_exptl_crystal_size_min 0.180
_refine_diff_density_max 0.921
_refine_diff_density_min -0.340
_refine_diff_density_rms 0.084
_refine_ls_extinction_method none
_refine_ls_goodness_of_fit_ref 1.020
_refine_ls_hydrogen_treatment mixed
_refine_ls_matrix_type full
_refine_ls_number_parameters 567
_refine_ls_number_reflns 11330
_refine_ls_number_restraints 0
_refine_ls_restrained_S_all 1.020
_refine_ls_R_factor_all 0.1498
_refine_ls_R_factor_gt 0.0745
_refine_ls_shift/su_max 0.001
_refine_ls_shift/su_mean 0.000
_refine_ls_structure_factor_coef Fsqd
_refine_ls_weighting_details 'w=1/[\s^2^(Fo^2^)+(0.1000P)^2^+1.1192P] where P=(Fo^2^+2Fc^2^)/3'
_refine_ls_weighting_scheme calc
_refine_ls_wR_factor_gt 0.1682
_refine_ls_wR_factor_ref 0.2078
_reflns_Friedel_coverage 0.000
_reflns_number_gt 6264
_reflns_number_total 11330
_reflns_threshold_expression 'I > 2\s(I)'
_cod_data_source_file ja7b12163_si_003.cif
_cod_data_source_block m20160121c
_cod_original_cell_volume 2509.0(12)
_cod_database_code 4127046
_shelx_shelxl_version_number 2014/7
_shelx_space_group_comment
;
The symmetry employed for this shelxl refinement is uniquely defined
by the following loop, which should always be used as a source of
symmetry information in preference to the above space-group names.
They are only intended as comments.
;
_shelx_estimated_absorpt_t_min 0.957
_shelx_estimated_absorpt_t_max 0.965

loop_
_space_group_symop_operation_xyz
'x, y, z'
'-x, -y, -z'

loop_
_atom_site_label
_atom_site_type_symbol
_atom_site_fract_x
_atom_site_fract_y
_atom_site_fract_z
_atom_site_U_iso_or_equiv
_atom_site_adp_type
_atom_site_occupancy
_atom_site_site_symmetry_order
_atom_site_calc_flag
_atom_site_refinement_flags_posn
_atom_site_refinement_flags_adp
Si1 Si 1.11979(10) 0.86822(9) 0.15178(6) 0.0316(3) Uani 1 1 d . .
Si2 Si 0.99249(10) 0.64863(9) 0.26361(6) 0.0295(3) Uani 1 1 d . .
Si3 Si 0.92831(9) 0.72236(9) 0.15838(6) 0.0278(3) Uani 1 1 d . .
Si4 Si 1.10613(9) 0.84615(9) 0.28942(6) 0.0302(3) Uani 1 1 d . .
Si5 Si 0.81881(10) 0.63930(9) 0.32329(7) 0.0302(3) Uani 1 1 d . .
Si6 Si 0.90572(9) 0.81590(9) 0.27604(6) 0.0294(3) Uani 1 1 d . .
C1 C 0.8052(3) 0.6466(3) 0.0764(2) 0.0270(8) Uani 1 1 d . .
C2 C 1.0511(3) 0.5405(3) 0.2509(2) 0.0316(9) Uani 1 1 d . .
C3 C 1.0776(3) 0.5068(3) 0.1754(2) 0.0324(9) Uani 1 1 d . .
C4 C 0.7611(3) 0.6041(3) 0.4250(2) 0.0312(9) Uani 1 1 d . .
C5 C 0.8479(4) 0.9235(3) 0.2772(2) 0.0316(9) Uani 1 1 d . .
C6 C 1.2365(3) 0.8545(3) 0.0896(2) 0.0320(9) Uani 1 1 d . .
C7 C 0.6871(3) 0.6599(4) -0.0369(2) 0.0350(10) Uani 1 1 d . .
H7 H 0.6656 0.7048 -0.0691 0.042 Uiso 1 1 calc R U
C8 C 0.6626(3) 0.4831(3) -0.0045(2) 0.0363(10) Uani 1 1 d . .
H8 H 0.6252 0.4043 -0.0155 0.044 Uiso 1 1 calc R U
C9 C 1.2230(3) 0.9350(3) 0.3725(2) 0.0327(9) Uani 1 1 d . .
C10 C 0.7733(3) 0.7115(3) 0.0268(2) 0.0320(9) Uani 1 1 d . .
C11 C 0.7450(3) 0.5293(3) 0.0610(2) 0.0311(9) Uani 1 1 d . .
C12 C 1.1134(4) 0.4224(4) 0.1696(3) 0.0375(10) Uani 1 1 d . .
H12 H 1.1285 0.3988 0.1184 0.045 Uiso 1 1 calc R U
C13 C 1.4134(4) 0.8511(3) -0.0098(3) 0.0373(10) Uani 1 1 d . .
C14 C 1.3984(4) 1.0632(4) 0.4985(3) 0.0407(11) Uani 1 1 d . .
C15 C 0.6323(3) 0.5455(4) -0.0542(2) 0.0364(10) Uani 1 1 d . .
C16 C 1.3246(4) 1.0356(3) 0.3577(2) 0.0368(10) Uani 1 1 d . .
C17 C 0.7615(5) 1.0856(4) 0.2697(2) 0.0434(11) Uani 1 1 d . .
C18 C 0.9180(4) 1.0347(3) 0.3105(2) 0.0379(10) Uani 1 1 d . .
C19 C 1.2100(4) 0.9039(3) 0.4517(2) 0.0341(9) Uani 1 1 d . .
C20 C 0.7434(4) 0.6815(4) 0.4786(2) 0.0372(10) Uani 1 1 d . .
C21 C 1.0682(4) 0.4905(4) 0.3180(2) 0.0388(10) Uani 1 1 d . .
C22 C 1.2967(4) 0.9683(3) 0.5122(2) 0.0380(10) Uani 1 1 d . .
H22 H 1.2854 0.9460 0.5652 0.046 Uiso 1 1 calc R U
C23 C 1.3306(4) 0.8342(3) 0.1205(2) 0.0361(10) Uani 1 1 d . .
C24 C 1.3180(4) 0.8652(3) -0.0407(2) 0.0374(10) Uani 1 1 d . .
H24 H 1.3128 0.8746 -0.0962 0.045 Uiso 1 1 calc R U
C25 C 1.0737(4) 0.5597(4) 0.0990(2) 0.0413(11) Uani 1 1 d . .
H25A H 1.0861 0.5172 0.0536 0.062 Uiso 1 1 calc R U
H25B H 1.1369 0.6368 0.1032 0.062 Uiso 1 1 calc R U
H25C H 0.9956 0.5594 0.0908 0.062 Uiso 1 1 calc R U
C26 C 1.1233(4) 0.8734(4) -0.0336(3) 0.0427(11) Uani 1 1 d . .
H26A H 1.1371 0.8852 -0.0902 0.064 Uiso 1 1 calc R U
H26B H 1.1136 0.9360 -0.0074 0.064 Uiso 1 1 calc R U
H26C H 1.0507 0.8037 -0.0295 0.064 Uiso 1 1 calc R U
C27 C 1.2288(4) 0.8660(3) 0.0069(2) 0.0336(9) Uani 1 1 d . .
C28 C 0.7330(4) 0.8951(3) 0.2443(2) 0.0358(10) Uani 1 1 d . .
C29 C 1.3398(4) 0.8076(4) 0.2066(3) 0.0457(11) Uani 1 1 d . .
H29A H 1.4059 0.7879 0.2138 0.069 Uiso 1 1 calc R U
H29B H 1.2648 0.7447 0.2184 0.069 Uiso 1 1 calc R U
H29C H 1.3547 0.8732 0.2430 0.069 Uiso 1 1 calc R U
C30 C 1.1279(4) 0.3714(4) 0.2352(3) 0.0439(11) Uani 1 1 d . .
C31 C 1.4178(4) 0.8345(3) 0.0699(2) 0.0363(10) Uani 1 1 d . .
H31 H 1.4820 0.8227 0.0916 0.044 Uiso 1 1 calc R U
C32 C 1.1064(4) 0.4083(4) 0.3094(3) 0.0446(11) Uani 1 1 d . .
H32 H 1.1183 0.3762 0.3557 0.053 Uiso 1 1 calc R U
C33 C 0.6828(4) 0.6446(4) 0.5464(3) 0.0443(11) Uani 1 1 d . .
H33 H 0.6715 0.6970 0.5815 0.053 Uiso 1 1 calc R U
C34 C 0.7837(4) 0.8011(4) 0.4620(3) 0.0471(12) Uani 1 1 d . .
H34A H 0.7409 0.8041 0.4129 0.071 Uiso 1 1 calc R U
H34B H 0.8700 0.8364 0.4552 0.071 Uiso 1 1 calc R U
H34C H 0.7667 0.8409 0.5069 0.071 Uiso 1 1 calc R U
C35 C 0.6911(4) 0.9754(4) 0.2409(2) 0.0416(11) Uani 1 1 d . .
H35 H 0.6125 0.9540 0.2184 0.050 Uiso 1 1 calc R U
C36 C 0.6494(4) 0.7759(4) 0.2152(3) 0.0442(11) Uani 1 1 d . .
H36A H 0.6898 0.7466 0.1781 0.066 Uiso 1 1 calc R U
H36B H 0.5777 0.7730 0.1874 0.066 Uiso 1 1 calc R U
H36C H 0.6263 0.7306 0.2610 0.066 Uiso 1 1 calc R U
C37 C 1.1002(4) 0.8059(4) 0.4753(3) 0.0499(12) Uani 1 1 d . .
H37A H 1.1241 0.7579 0.5052 0.075 Uiso 1 1 calc R U
H37B H 1.0506 0.7632 0.4271 0.075 Uiso 1 1 calc R U
H37C H 1.0543 0.8330 0.5090 0.075 Uiso 1 1 calc R U
C38 C 0.8723(4) 1.1120(4) 0.3043(3) 0.0444(11) Uani 1 1 d . .
H38 H 0.9209 1.1870 0.3252 0.053 Uiso 1 1 calc R U
C39 C 1.0375(4) 1.0696(4) 0.3549(3) 0.0480(12) Uani 1 1 d . .
H39A H 1.0952 1.0685 0.3171 0.072 Uiso 1 1 calc R U
H39B H 1.0291 1.0177 0.3956 0.072 Uiso 1 1 calc R U
H39C H 1.0660 1.1453 0.3809 0.072 Uiso 1 1 calc R U
C40 C 0.7148(4) 0.4926(4) 0.4437(3) 0.0413(11) Uani 1 1 d . .
C41 C 0.5444(4) 0.4927(4) -0.1256(3) 0.0536(13) Uani 1 1 d . .
H41A H 0.5296 0.5500 -0.1503 0.080 Uiso 1 1 calc R U
H41B H 0.4691 0.4356 -0.1084 0.080 Uiso 1 1 calc R U
H41C H 0.5772 0.4580 -0.1646 0.080 Uiso 1 1 calc R U
C42 C 0.8287(4) 0.8371(3) 0.0402(2) 0.0396(10) Uani 1 1 d . .
H42A H 0.9093 0.8694 0.0208 0.059 Uiso 1 1 calc R U
H42B H 0.8334 0.8592 0.0976 0.059 Uiso 1 1 calc R U
H42C H 0.7793 0.8645 0.0110 0.059 Uiso 1 1 calc R U
C43 C 1.5109(4) 0.8533(4) -0.0626(3) 0.0484(12) Uani 1 1 d . .
H43A H 1.5511 0.9266 -0.0836 0.073 Uiso 1 1 calc R U
H43B H 1.4752 0.7953 -0.1072 0.073 Uiso 1 1 calc R U
H43C H 1.5694 0.8393 -0.0309 0.073 Uiso 1 1 calc R U
C44 C 1.4092(4) 1.0955(4) 0.4208(3) 0.0410(11) Uani 1 1 d . .
H44 H 1.4775 1.1615 0.4101 0.049 Uiso 1 1 calc R U
C45 C 0.7609(4) 0.4489(3) 0.1134(3) 0.0412(10) Uani 1 1 d . .
H45A H 0.6950 0.4204 0.1489 0.062 Uiso 1 1 calc R U
H45B H 0.8371 0.4876 0.1456 0.062 Uiso 1 1 calc R U
H45C H 0.7608 0.3865 0.0797 0.062 Uiso 1 1 calc R U
C46 C 0.6552(4) 0.4602(4) 0.5130(3) 0.0503(12) Uani 1 1 d . .
H46 H 0.6253 0.3846 0.5250 0.060 Uiso 1 1 calc R U
C47 C 1.4909(4) 1.1325(4) 0.5660(3) 0.0532(13) Uani 1 1 d . .
H47A H 1.4737 1.1933 0.5871 0.080 Uiso 1 1 calc R U
H47B H 1.5708 1.1640 0.5455 0.080 Uiso 1 1 calc R U
H47C H 1.4878 1.0851 0.6088 0.080 Uiso 1 1 calc R U
C48 C 1.1669(5) 0.2802(4) 0.2263(3) 0.0636(15) Uani 1 1 d . .
H48A H 1.1977 0.2714 0.2785 0.095 Uiso 1 1 calc R U
H48B H 1.2300 0.3001 0.1886 0.095 Uiso 1 1 calc R U
H48C H 1.0985 0.2099 0.2061 0.095 Uiso 1 1 calc R U
C49 C 0.6380(4) 0.5359(4) 0.5655(3) 0.0471(12) Uani 1 1 d . .
C50 C 0.7211(5) 0.4033(4) 0.3871(3) 0.0562(13) Uani 1 1 d . .
H50A H 0.7194 0.3427 0.4175 0.084 Uiso 1 1 calc R U
H50B H 0.7955 0.4356 0.3596 0.084 Uiso 1 1 calc R U
H50C H 0.6525 0.3738 0.3475 0.084 Uiso 1 1 calc R U
C51 C 1.3441(4) 1.0823(4) 0.2769(3) 0.0470(12) Uani 1 1 d . .
H51A H 1.4159 1.1543 0.2811 0.070 Uiso 1 1 calc R U
H51B H 1.2746 1.0927 0.2592 0.070 Uiso 1 1 calc R U
H51C H 1.3544 1.0301 0.2380 0.070 Uiso 1 1 calc R U
C52 C 1.0558(5) 0.5293(5) 0.4025(3) 0.0610(15) Uani 1 1 d . .
H52A H 1.0552 0.4751 0.4392 0.091 Uiso 1 1 calc R U
H52B H 0.9808 0.5356 0.4045 0.091 Uiso 1 1 calc R U
H52C H 1.1233 0.6023 0.4184 0.091 Uiso 1 1 calc R U
C53 C 0.5695(5) 0.4958(5) 0.6393(3) 0.0614(14) Uani 1 1 d . .
H53A H 0.6160 0.4741 0.6764 0.092 Uiso 1 1 calc R U
H53B H 0.4924 0.4314 0.6236 0.092 Uiso 1 1 calc R U
H53C H 0.5560 0.5562 0.6656 0.092 Uiso 1 1 calc R U
C54 C 0.7158(6) 1.1724(5) 0.2679(3) 0.0701(17) Uani 1 1 d . .
H54A H 0.7024 1.1927 0.3226 0.105 Uiso 1 1 calc R U
H54B H 0.6404 1.1419 0.2348 0.105 Uiso 1 1 calc R U
H54C H 0.7750 1.2389 0.2454 0.105 Uiso 1 1 calc R U
H56 H 0.726(3) 0.576(3) 0.274(2) 0.037(11) Uiso 1 1 d . .
H55 H 1.118(3) 0.982(3) 0.128(2) 0.037(11) Uiso 1 1 d . .

loop_
_atom_site_aniso_label
_atom_site_aniso_U_11
_atom_site_aniso_U_22
_atom_site_aniso_U_33
_atom_site_aniso_U_23
_atom_site_aniso_U_13
_atom_site_aniso_U_12
Si1 0.0321(6) 0.0347(6) 0.0262(6) 0.0009(5) 0.0064(5) 0.0133(5)
Si2 0.0324(6) 0.0348(6) 0.0243(6) 0.0010(5) 0.0084(5) 0.0177(5)
Si3 0.0276(6) 0.0301(6) 0.0250(6) -0.0014(4) 0.0038(4) 0.0128(5)
Si4 0.0284(6) 0.0358(6) 0.0234(6) -0.0003(5) 0.0062(4) 0.0118(5)
Si5 0.0303(6) 0.0302(6) 0.0297(6) -0.0009(5) 0.0087(5) 0.0132(5)
Si6 0.0291(6) 0.0293(6) 0.0282(6) -0.0026(5) 0.0058(4) 0.0121(5)
C1 0.0240(19) 0.032(2) 0.025(2) -0.0055(16) 0.0042(15) 0.0139(16)
C2 0.030(2) 0.038(2) 0.028(2) -0.0004(18) 0.0073(17) 0.0168(18)
C3 0.030(2) 0.040(2) 0.028(2) -0.0021(18) 0.0050(17) 0.0178(18)
C4 0.027(2) 0.035(2) 0.032(2) 0.0009(17) 0.0074(17) 0.0140(17)
C5 0.040(2) 0.032(2) 0.026(2) 0.0002(17) 0.0098(17) 0.0186(18)
C6 0.029(2) 0.035(2) 0.028(2) 0.0026(17) 0.0072(17) 0.0107(18)
C7 0.036(2) 0.054(3) 0.023(2) 0.0017(19) 0.0079(17) 0.028(2)
C8 0.031(2) 0.034(2) 0.036(2) -0.0093(19) 0.0109(18) 0.0088(18)
C9 0.033(2) 0.041(2) 0.025(2) -0.0037(18) 0.0060(17) 0.0176(19)
C10 0.037(2) 0.039(2) 0.025(2) -0.0037(17) 0.0075(17) 0.0216(19)
C11 0.030(2) 0.032(2) 0.029(2) -0.0051(17) 0.0089(17) 0.0131(17)
C12 0.039(2) 0.045(3) 0.033(2) 0.0006(19) 0.0109(18) 0.023(2)
C13 0.044(3) 0.026(2) 0.039(3) 0.0004(18) 0.016(2) 0.0127(19)
C14 0.040(2) 0.047(3) 0.034(2) -0.012(2) -0.0002(19) 0.021(2)
C15 0.030(2) 0.049(3) 0.028(2) -0.0097(19) 0.0084(17) 0.016(2)
C16 0.035(2) 0.037(2) 0.034(2) 0.0000(19) 0.0104(18) 0.0117(19)
C17 0.069(3) 0.050(3) 0.023(2) 0.0012(19) 0.009(2) 0.038(3)
C18 0.051(3) 0.035(2) 0.027(2) -0.0009(18) 0.0127(19) 0.018(2)
C19 0.037(2) 0.036(2) 0.027(2) -0.0036(17) 0.0027(17) 0.0151(19)
C20 0.035(2) 0.043(3) 0.033(2) 0.0001(19) 0.0064(18) 0.018(2)
C21 0.044(3) 0.049(3) 0.033(2) 0.010(2) 0.0127(19) 0.028(2)
C22 0.046(3) 0.041(2) 0.024(2) -0.0028(18) 0.0025(18) 0.018(2)
C23 0.036(2) 0.035(2) 0.036(2) 0.0019(18) 0.0096(19) 0.0141(19)
C24 0.047(3) 0.038(2) 0.026(2) 0.0023(18) 0.0077(19) 0.018(2)
C25 0.054(3) 0.051(3) 0.027(2) 0.002(2) 0.010(2) 0.031(2)
C26 0.049(3) 0.053(3) 0.032(2) 0.003(2) 0.005(2) 0.028(2)
C27 0.034(2) 0.035(2) 0.029(2) 0.0037(18) 0.0075(18) 0.0136(18)
C28 0.041(2) 0.042(2) 0.030(2) -0.0027(18) 0.0068(18) 0.025(2)
C29 0.040(3) 0.066(3) 0.039(3) 0.007(2) 0.006(2) 0.030(2)
C30 0.044(3) 0.045(3) 0.052(3) 0.011(2) 0.020(2) 0.026(2)
C31 0.034(2) 0.039(2) 0.038(2) 0.0007(19) 0.0046(19) 0.0181(19)
C32 0.053(3) 0.053(3) 0.038(3) 0.017(2) 0.017(2) 0.031(2)
C33 0.045(3) 0.053(3) 0.035(2) -0.001(2) 0.014(2) 0.022(2)
C34 0.059(3) 0.049(3) 0.038(3) -0.007(2) 0.012(2) 0.030(2)
C35 0.057(3) 0.051(3) 0.029(2) 0.001(2) 0.003(2) 0.036(2)
C36 0.036(2) 0.046(3) 0.053(3) -0.009(2) -0.005(2) 0.024(2)
C37 0.052(3) 0.052(3) 0.030(2) 0.004(2) 0.005(2) 0.008(2)
C38 0.070(3) 0.033(2) 0.032(2) -0.0023(19) 0.012(2) 0.024(2)
C39 0.050(3) 0.034(2) 0.052(3) -0.014(2) 0.000(2) 0.015(2)
C40 0.044(3) 0.037(2) 0.040(3) 0.002(2) 0.013(2) 0.014(2)
C41 0.044(3) 0.070(3) 0.032(2) -0.016(2) 0.000(2) 0.015(2)
C42 0.047(3) 0.041(2) 0.033(2) 0.0005(19) -0.0005(19) 0.022(2)
C43 0.050(3) 0.048(3) 0.049(3) -0.001(2) 0.021(2) 0.024(2)
C44 0.036(2) 0.037(2) 0.038(3) -0.005(2) 0.0086(19) 0.0062(19)
C45 0.045(3) 0.031(2) 0.043(3) -0.0051(19) 0.004(2) 0.015(2)
C46 0.053(3) 0.041(3) 0.047(3) 0.008(2) 0.014(2) 0.011(2)
C47 0.054(3) 0.054(3) 0.042(3) -0.014(2) -0.002(2) 0.018(2)
C48 0.084(4) 0.062(3) 0.068(4) 0.022(3) 0.040(3) 0.050(3)
C49 0.042(3) 0.055(3) 0.036(3) 0.002(2) 0.016(2) 0.014(2)
C50 0.072(3) 0.032(3) 0.060(3) 0.006(2) 0.023(3) 0.018(2)
C51 0.041(3) 0.047(3) 0.036(3) 0.003(2) 0.008(2) 0.005(2)
C52 0.099(4) 0.091(4) 0.028(3) 0.016(3) 0.018(3) 0.072(4)
C53 0.058(3) 0.075(4) 0.044(3) 0.012(3) 0.027(2) 0.021(3)
C54 0.122(5) 0.070(4) 0.049(3) -0.005(3) 0.000(3) 0.072(4)

loop_
_atom_type_symbol
_atom_type_description
_atom_type_scat_dispersion_real
_atom_type_scat_dispersion_imag
_atom_type_scat_source
C C 0.0033 0.0016 'International Tables Vol C Tables 4.2.6.8 and 6.1.1.4'
H H 0.0000 0.0000 'International Tables Vol C Tables 4.2.6.8 and 6.1.1.4'
Si Si 0.0817 0.0704 'International Tables Vol C Tables 4.2.6.8 and 6.1.1.4'

loop_
_geom_angle_atom_site_label_1
_geom_angle_atom_site_label_2
_geom_angle_atom_site_label_3
_geom_angle
C6 Si1 Si3 122.83(13)
C6 Si1 Si4 124.78(14)
Si3 Si1 Si4 76.85(5)
C6 Si1 H55 105.0(13)
Si3 Si1 H55 112.7(13)
Si4 Si1 H55 113.0(13)
C2 Si2 Si3 125.49(13)
C2 Si2 Si5 130.53(13)
Si3 Si2 Si5 83.94(5)
C2 Si2 Si4 127.65(13)
Si3 Si2 Si4 75.62(5)
Si5 Si2 Si4 95.32(5)
C1 Si3 Si1 129.90(13)
C1 Si3 Si2 129.10(13)
Si1 Si3 Si2 92.21(6)
C1 Si3 Si6 123.94(12)
Si1 Si3 Si6 89.16(5)
Si2 Si3 Si6 75.60(5)
C9 Si4 Si1 126.39(13)
C9 Si4 Si6 127.02(13)
Si1 Si4 Si6 89.07(5)
C9 Si4 Si2 131.66(14)
Si1 Si4 Si2 91.26(5)
Si6 Si4 Si2 75.27(5)
C4 Si5 Si6 126.85(13)
C4 Si5 Si2 132.60(13)
Si6 Si5 Si2 75.92(5)
C4 Si5 H56 103.7(16)
Si6 Si5 H56 106.9(16)
Si2 Si5 H56 107.5(16)
C5 Si6 Si5 128.64(13)
C5 Si6 Si4 127.91(14)
Si5 Si6 Si4 97.47(6)
C5 Si6 Si3 124.30(13)
Si5 Si6 Si3 84.94(5)
Si4 Si6 Si3 76.16(5)
C10 C1 C11 118.0(3)
C10 C1 Si3 118.0(3)
C11 C1 Si3 124.0(3)
C21 C2 C3 118.0(4)
C21 C2 Si2 119.6(3)
C3 C2 Si2 122.4(3)
C12 C3 C2 119.3(4)
C12 C3 C25 116.5(3)
C2 C3 C25 124.1(4)
C40 C4 C20 118.0(4)
C40 C4 Si5 118.8(3)
C20 C4 Si5 122.4(3)
C28 C5 C18 117.9(4)
C28 C5 Si6 120.2(3)
C18 C5 Si6 121.9(3)
C27 C6 C23 118.2(4)
C27 C6 Si1 117.4(3)
C23 C6 Si1 124.4(3)
C15 C7 C10 121.8(4)
C15 C7 H7 119.1
C10 C7 H7 119.1
C15 C8 C11 123.5(4)
C15 C8 H8 118.3
C11 C8 H8 118.3
C19 C9 C16 117.9(4)
C19 C9 Si4 120.3(3)
C16 C9 Si4 121.7(3)
C7 C10 C1 120.2(4)
C7 C10 C42 117.6(4)
C1 C10 C42 122.2(3)
C8 C11 C1 119.0(4)
C8 C11 C45 116.9(4)
C1 C11 C45 124.1(4)
C30 C12 C3 122.8(4)
C30 C12 H12 118.6
C3 C12 H12 118.6
C31 C13 C24 118.3(4)
C31 C13 C43 120.8(4)
C24 C13 C43 121.0(4)
C22 C14 C44 116.8(4)
C22 C14 C47 121.6(4)
C44 C14 C47 121.5(4)
C8 C15 C7 117.4(4)
C8 C15 C41 122.0(4)
C7 C15 C41 120.6(4)
C44 C16 C9 119.0(4)
C44 C16 C51 118.0(4)
C9 C16 C51 123.0(4)
C38 C17 C35 117.4(4)
C38 C17 C54 120.8(4)
C35 C17 C54 121.7(5)
C38 C18 C5 118.7(4)
C38 C18 C39 119.8(4)
C5 C18 C39 121.5(4)
C22 C19 C9 120.2(4)
C22 C19 C37 117.5(4)
C9 C19 C37 122.2(4)
C33 C20 C4 119.2(4)
C33 C20 C34 118.6(4)
C4 C20 C34 122.2(4)
C32 C21 C2 120.4(4)
C32 C21 C52 117.2(4)
C2 C21 C52 122.2(4)
C14 C22 C19 122.8(4)
C14 C22 H22 118.6
C19 C22 H22 118.6
C31 C23 C6 119.5(4)
C31 C23 C29 117.8(4)
C6 C23 C29 122.7(4)
C13 C24 C27 122.0(4)
C13 C24 H24 119.0
C27 C24 H24 119.0
C3 C25 H25A 109.5
C3 C25 H25B 109.5
H25A C25 H25B 109.5
C3 C25 H25C 109.5
H25A C25 H25C 109.5
H25B C25 H25C 109.5
C27 C26 H26A 109.5
C27 C26 H26B 109.5
H26A C26 H26B 109.5
C27 C26 H26C 109.5
H26A C26 H26C 109.5
H26B C26 H26C 109.5
C24 C27 C6 119.7(4)
C24 C27 C26 118.1(4)
C6 C27 C26 122.2(4)
C35 C28 C5 120.9(4)
C35 C28 C36 118.5(4)
C5 C28 C36 120.6(4)
C23 C29 H29A 109.5
C23 C29 H29B 109.5
H29A C29 H29B 109.5
C23 C29 H29C 109.5
H29A C29 H29C 109.5
H29B C29 H29C 109.5
C12 C30 C32 117.4(4)
C12 C30 C48 121.0(4)
C32 C30 C48 121.6(4)
C13 C31 C23 122.1(4)
C13 C31 H31 118.9
C23 C31 H31 118.9
C21 C32 C30 122.0(4)
C21 C32 H32 119.0
C30 C32 H32 119.0
C49 C33 C20 123.2(4)
C49 C33 H33 118.4
C20 C33 H33 118.4
C20 C34 H34A 109.5
C20 C34 H34B 109.5
H34A C34 H34B 109.5
C20 C34 H34C 109.5
H34A C34 H34C 109.5
H34B C34 H34C 109.5
C17 C35 C28 121.4(4)
C17 C35 H35 119.3
C28 C35 H35 119.3
C28 C36 H36A 109.5
C28 C36 H36B 109.5
H36A C36 H36B 109.5
C28 C36 H36C 109.5
H36A C36 H36C 109.5
H36B C36 H36C 109.5
C19 C37 H37A 109.5
C19 C37 H37B 109.5
H37A C37 H37B 109.5
C19 C37 H37C 109.5
H37A C37 H37C 109.5
H37B C37 H37C 109.5
C17 C38 C18 123.6(4)
C17 C38 H38 118.2
C18 C38 H38 118.2
C18 C39 H39A 109.5
C18 C39 H39B 109.5
H39A C39 H39B 109.5
C18 C39 H39C 109.5
H39A C39 H39C 109.5
H39B C39 H39C 109.5
C46 C40 C4 120.5(4)
C46 C40 C50 118.0(4)
C4 C40 C50 121.4(4)
C15 C41 H41A 109.5
C15 C41 H41B 109.5
H41A C41 H41B 109.5
C15 C41 H41C 109.5
H41A C41 H41C 109.5
H41B C41 H41C 109.5
C10 C42 H42A 109.5
C10 C42 H42B 109.5
H42A C42 H42B 109.5
C10 C42 H42C 109.5
H42A C42 H42C 109.5
H42B C42 H42C 109.5
C13 C43 H43A 109.5
C13 C43 H43B 109.5
H43A C43 H43B 109.5
C13 C43 H43C 109.5
H43A C43 H43C 109.5
H43B C43 H43C 109.5
C14 C44 C16 123.2(4)
C14 C44 H44 118.4
C16 C44 H44 118.4
C11 C45 H45A 109.5
C11 C45 H45B 109.5
H45A C45 H45B 109.5
C11 C45 H45C 109.5
H45A C45 H45C 109.5
H45B C45 H45C 109.5
C40 C46 C49 121.6(4)
C40 C46 H46 119.2
C49 C46 H46 119.2
C14 C47 H47A 109.5
C14 C47 H47B 109.5
H47A C47 H47B 109.5
C14 C47 H47C 109.5
H47A C47 H47C 109.5
H47B C47 H47C 109.5
C30 C48 H48A 109.5
C30 C48 H48B 109.5
H48A C48 H48B 109.5
C30 C48 H48C 109.5
H48A C48 H48C 109.5
H48B C48 H48C 109.5
C33 C49 C46 117.6(4)
C33 C49 C53 122.7(4)
C46 C49 C53 119.7(5)
C40 C50 H50A 109.5
C40 C50 H50B 109.5
H50A C50 H50B 109.5
C40 C50 H50C 109.5
H50A C50 H50C 109.5
H50B C50 H50C 109.5
C16 C51 H51A 109.5
C16 C51 H51B 109.5
H51A C51 H51B 109.5
C16 C51 H51C 109.5
H51A C51 H51C 109.5
H51B C51 H51C 109.5
C21 C52 H52A 109.5
C21 C52 H52B 109.5
H52A C52 H52B 109.5
C21 C52 H52C 109.5
H52A C52 H52C 109.5
H52B C52 H52C 109.5
C49 C53 H53A 109.5
C49 C53 H53B 109.5
H53A C53 H53B 109.5
C49 C53 H53C 109.5
H53A C53 H53C 109.5
H53B C53 H53C 109.5
C17 C54 H54A 109.5
C17 C54 H54B 109.5
H54A C54 H54B 109.5
C17 C54 H54C 109.5
H54A C54 H54C 109.5
H54B C54 H54C 109.5

loop_
_geom_bond_atom_site_label_1
_geom_bond_atom_site_label_2
_geom_bond_distance
Si1 C6 1.888(4)
Si1 Si3 2.3350(16)
Si1 Si4 2.3471(16)
Si1 H55 1.61(4)
Si2 C2 1.899(4)
Si2 Si3 2.3605(16)
Si2 Si5 2.3771(16)
Si2 Si4 2.3863(17)
Si3 C1 1.893(4)
Si3 Si6 2.3631(15)
Si4 C9 1.898(4)
Si4 Si6 2.3549(17)
Si5 C4 1.879(4)
Si5 Si6 2.3292(17)
Si5 H56 1.32(4)
Si6 C5 1.880(4)
C1 C10 1.410(5)
C1 C11 1.412(5)
C2 C21 1.403(6)
C2 C3 1.417(5)
C3 C12 1.390(6)
C3 C25 1.512(6)
C4 C40 1.404(6)
C4 C20 1.427(5)
C5 C28 1.397(6)
C5 C18 1.417(5)
C6 C27 1.410(6)
C6 C23 1.411(6)
C7 C15 1.381(6)
C7 C10 1.396(5)
C7 H7 0.9500
C8 C15 1.375(6)
C8 C11 1.387(5)
C8 H8 0.9500
C9 C19 1.410(6)
C9 C16 1.426(6)
C10 C42 1.508(5)
C11 C45 1.508(6)
C12 C30 1.379(6)
C12 H12 0.9500
C13 C31 1.372(6)
C13 C24 1.379(6)
C13 C43 1.522(6)
C14 C22 1.381(6)
C14 C44 1.392(6)
C14 C47 1.518(6)
C15 C41 1.503(6)
C16 C44 1.396(6)
C16 C51 1.510(6)
C17 C38 1.366(6)
C17 C35 1.386(6)
C17 C54 1.510(6)
C18 C38 1.396(6)
C18 C39 1.507(6)
C19 C22 1.391(5)
C19 C37 1.505(6)
C20 C33 1.380(6)
C20 C34 1.501(6)
C21 C32 1.385(6)
C21 C52 1.515(6)
C22 H22 0.9500
C23 C31 1.402(6)
C23 C29 1.521(6)
C24 C27 1.397(6)
C24 H24 0.9500
C25 H25A 0.9800
C25 H25B 0.9800
C25 H25C 0.9800
C26 C27 1.509(6)
C26 H26A 0.9800
C26 H26B 0.9800
C26 H26C 0.9800
C28 C35 1.395(6)
C28 C36 1.506(6)
C29 H29A 0.9800
C29 H29B 0.9800
C29 H29C 0.9800
C30 C32 1.388(6)
C30 C48 1.507(6)
C31 H31 0.9500
C32 H32 0.9500
C33 C49 1.375(6)
C33 H33 0.9500
C34 H34A 0.9800
C34 H34B 0.9800
C34 H34C 0.9800
C35 H35 0.9500
C36 H36A 0.9800
C36 H36B 0.9800
C36 H36C 0.9800
C37 H37A 0.9800
C37 H37B 0.9800
C37 H37C 0.9800
C38 H38 0.9500
C39 H39A 0.9800
C39 H39B 0.9800
C39 H39C 0.9800
C40 C46 1.388(6)
C40 C50 1.513(6)
C41 H41A 0.9800
C41 H41B 0.9800
C41 H41C 0.9800
C42 H42A 0.9800
C42 H42B 0.9800
C42 H42C 0.9800
C43 H43A 0.9800
C43 H43B 0.9800
C43 H43C 0.9800
C44 H44 0.9500
C45 H45A 0.9800
C45 H45B 0.9800
C45 H45C 0.9800
C46 C49 1.395(6)
C46 H46 0.9500
C47 H47A 0.9800
C47 H47B 0.9800
C47 H47C 0.9800
C48 H48A 0.9800
C48 H48B 0.9800
C48 H48C 0.9800
C49 C53 1.515(6)
C50 H50A 0.9800
C50 H50B 0.9800
C50 H50C 0.9800
C51 H51A 0.9800
C51 H51B 0.9800
C51 H51C 0.9800
C52 H52A 0.9800
C52 H52B 0.9800
C52 H52C 0.9800
C53 H53A 0.9800
C53 H53B 0.9800
C53 H53C 0.9800
C54 H54A 0.9800
C54 H54B 0.9800
C54 H54C 0.9800

loop_
_geom_torsion_atom_site_label_1
_geom_torsion_atom_site_label_2
_geom_torsion_atom_site_label_3
_geom_torsion_atom_site_label_4
_geom_torsion
Si1 Si3 C1 C10 -50.4(3)
Si2 Si3 C1 C10 171.5(2)
Si6 Si3 C1 C10 72.3(3)
Si1 Si3 C1 C11 128.4(3)
Si2 Si3 C1 C11 -9.7(4)
Si6 Si3 C1 C11 -108.9(3)
Si3 Si2 C2 C21 -169.8(3)
Si5 Si2 C2 C21 -53.8(4)
Si4 Si2 C2 C21 90.7(3)
Si3 Si2 C2 C3 9.6(4)
Si5 Si2 C2 C3 125.6(3)
Si4 Si2 C2 C3 -89.9(3)
C21 C2 C3 C12 3.2(6)
Si2 C2 C3 C12 -176.2(3)
C21 C2 C3 C25 -174.6(4)
Si2 C2 C3 C25 6.0(6)
Si6 Si5 C4 C40 -178.0(3)
Si2 Si5 C4 C40 -72.0(4)
Si6 Si5 C4 C20 13.0(4)
Si2 Si5 C4 C20 119.0(3)
Si5 Si6 C5 C28 -53.6(4)
Si4 Si6 C5 C28 159.9(3)
Si3 Si6 C5 C28 60.5(4)
Si5 Si6 C5 C18 126.6(3)
Si4 Si6 C5 C18 -19.8(4)
Si3 Si6 C5 C18 -119.3(3)
Si3 Si1 C6 C27 80.7(3)
Si4 Si1 C6 C27 177.5(2)
Si3 Si1 C6 C23 -99.7(3)
Si4 Si1 C6 C23 -2.8(4)
Si1 Si4 C9 C19 -171.9(3)
Si6 Si4 C9 C19 66.0(4)
Si2 Si4 C9 C19 -38.1(4)
Si1 Si4 C9 C16 9.4(4)
Si6 Si4 C9 C16 -112.6(3)
Si2 Si4 C9 C16 143.2(3)
C15 C7 C10 C1 -1.2(6)
C15 C7 C10 C42 179.4(3)
C11 C1 C10 C7 -1.9(5)
Si3 C1 C10 C7 177.0(3)
C11 C1 C10 C42 177.5(3)
Si3 C1 C10 C42 -3.6(5)
C15 C8 C11 C1 -2.6(6)
C15 C8 C11 C45 175.2(4)
C10 C1 C11 C8 3.7(5)
Si3 C1 C11 C8 -175.1(3)
C10 C1 C11 C45 -174.0(3)
Si3 C1 C11 C45 7.2(5)
C2 C3 C12 C30 -2.0(6)
C25 C3 C12 C30 176.0(4)
C11 C8 C15 C7 -0.4(6)
C11 C8 C15 C41 178.8(4)
C10 C7 C15 C8 2.3(6)
C10 C7 C15 C41 -176.9(4)
C19 C9 C16 C44 3.2(6)
Si4 C9 C16 C44 -178.1(3)
C19 C9 C16 C51 -175.4(4)
Si4 C9 C16 C51 3.2(6)
C28 C5 C18 C38 -4.1(6)
Si6 C5 C18 C38 175.6(3)
C28 C5 C18 C39 173.5(4)
Si6 C5 C18 C39 -6.8(5)
C16 C9 C19 C22 -2.2(6)
Si4 C9 C19 C22 179.1(3)
C16 C9 C19 C37 173.7(4)
Si4 C9 C19 C37 -5.0(6)
C40 C4 C20 C33 0.4(6)
Si5 C4 C20 C33 169.4(3)
C40 C4 C20 C34 -176.8(4)
Si5 C4 C20 C34 -7.7(6)
C3 C2 C21 C32 -2.0(6)
Si2 C2 C21 C32 177.5(3)
C3 C2 C21 C52 173.2(4)
Si2 C2 C21 C52 -7.4(6)
C44 C14 C22 C19 2.5(6)
C47 C14 C22 C19 179.3(4)
C9 C19 C22 C14 -0.7(6)
C37 C19 C22 C14 -176.8(4)
C27 C6 C23 C31 4.7(6)
Si1 C6 C23 C31 -174.9(3)
C27 C6 C23 C29 -173.0(4)
Si1 C6 C23 C29 7.3(6)
C31 C13 C24 C27 1.8(6)
C43 C13 C24 C27 -178.5(4)
C13 C24 C27 C6 1.3(6)
C13 C24 C27 C26 -175.5(4)
C23 C6 C27 C24 -4.5(6)
Si1 C6 C27 C24 175.1(3)
C23 C6 C27 C26 172.2(4)
Si1 C6 C27 C26 -8.2(5)
C18 C5 C28 C35 3.1(6)
Si6 C5 C28 C35 -176.7(3)
C18 C5 C28 C36 -174.0(4)
Si6 C5 C28 C36 6.3(5)
C3 C12 C30 C32 -0.6(7)
C3 C12 C30 C48 -180.0(4)
C24 C13 C31 C23 -1.6(6)
C43 C13 C31 C23 178.7(4)
C6 C23 C31 C13 -1.7(6)
C29 C23 C31 C13 176.2(4)
C2 C21 C32 C30 -0.7(7)
C52 C21 C32 C30 -176.0(4)
C12 C30 C32 C21 2.0(7)
C48 C30 C32 C21 -178.7(5)
C4 C20 C33 C49 0.1(7)
C34 C20 C33 C49 177.4(4)
C38 C17 C35 C28 -2.4(6)
C54 C17 C35 C28 -178.6(4)
C5 C28 C35 C17 0.2(6)
C36 C28 C35 C17 177.3(4)
C35 C17 C38 C18 1.2(6)
C54 C17 C38 C18 177.5(4)
C5 C18 C38 C17 2.1(6)
C39 C18 C38 C17 -175.6(4)
C20 C4 C40 C46 -0.8(6)
Si5 C4 C40 C46 -170.3(4)
C20 C4 C40 C50 175.3(4)
Si5 C4 C40 C50 5.8(6)
C22 C14 C44 C16 -1.5(6)
C47 C14 C44 C16 -178.3(4)
C9 C16 C44 C14 -1.4(6)
C51 C16 C44 C14 177.3(4)
C4 C40 C46 C49 0.8(7)
C50 C40 C46 C49 -175.4(4)
C20 C33 C49 C46 -0.2(7)
C20 C33 C49 C53 -178.8(5)
C40 C46 C49 C33 -0.3(7)
C40 C46 C49 C53 178.4(5)
